data_7223071
loop_
_publ_author_name
'chen, zhao'
'yang, lan'
'Hu, Yuxuan'
'Wu, Di'
'Yin, Jun'
'Yu, Guang-Ao'
'Liu, Shenghua'

_publ_section_title
;
 Carbazole-Based Gold(I) Complexes with Alkyl Chains of Different Lengths:
 Tunable Solid-State Fluorescence, Aggregation-Induced Emission (AIE), and
 Reversible Mechanochromism Characteristics
;
_journal_name_full 'RSC Adv.'
_journal_paper_doi 10.1039/C5RA19378H
_journal_year 2015
_chemical_formula_sum 'C29 H20 Au F5 N2 O'
_chemical_formula_weight 704.44
_chemical_name_systematic
; 
 ? 
;
_space_group_IT_number 14
_symmetry_cell_setting monoclinic
_symmetry_space_group_name_Hall '-P 2ybc'
_symmetry_space_group_name_H-M 'P 1 21/c 1'
_atom_sites_solution_hydrogens geom
_atom_sites_solution_primary direct
_atom_sites_solution_secondary difmap
_audit_creation_method SHELXL-97
_audit_update_record
;
2015-09-17 deposited with the CCDC.
2015-10-27 downloaded from the CCDC.
;
_cell_angle_alpha 90.00
_cell_angle_beta 115.490(2)
_cell_angle_gamma 90.00
_cell_formula_units_Z 4
_cell_length_a 10.4570(17)
_cell_length_b 22.475(4)
_cell_length_c 11.8269(19)
_cell_measurement_reflns_used 9923
_cell_measurement_temperature 298(2)
_cell_measurement_theta_max 29.54
_cell_measurement_theta_min 2.34
_cell_volume 2509.0(7)
_computing_cell_refinement 'Bruker SAINT'
_computing_data_collection 'Bruker APEX2'
_computing_data_reduction 'Bruker SAINT'
_computing_molecular_graphics 'Bruker SHELXTL'
_computing_publication_material 'Bruker SHELXTL'
_computing_structure_refinement 'SHELXL-97 (Sheldrick, 1997)'
_computing_structure_solution 'SHELXS-97 (Sheldrick, 1990)'
_diffrn_ambient_temperature 298(2)
_diffrn_measured_fraction_theta_full 0.989
_diffrn_measured_fraction_theta_max 0.989
_diffrn_measurement_device_type 'Bruker APEX-II CCD'
_diffrn_measurement_method '\f and \w scans'
_diffrn_radiation_monochromator graphite
_diffrn_radiation_source 'fine-focus sealed tube'
_diffrn_radiation_type MoK\a
_diffrn_radiation_wavelength 0.71073
_diffrn_reflns_av_R_equivalents 0.0461
_diffrn_reflns_av_sigmaI/netI 0.0463
_diffrn_reflns_limit_h_max 15
_diffrn_reflns_limit_h_min -14
_diffrn_reflns_limit_k_max 32
_diffrn_reflns_limit_k_min -30
_diffrn_reflns_limit_l_max 16
_diffrn_reflns_limit_l_min -16
_diffrn_reflns_number 25560
_diffrn_reflns_theta_full 30.84
_diffrn_reflns_theta_max 30.83
_diffrn_reflns_theta_min 1.81
_diffrn_standards_number 0
_exptl_absorpt_coefficient_mu 5.927
_exptl_absorpt_correction_T_max 0.9431
_exptl_absorpt_correction_T_min 0.5365
_exptl_absorpt_correction_type multi-scan
_exptl_crystal_colour colorless
_exptl_crystal_density_diffrn 1.865
_exptl_crystal_density_method 'not measured'
_exptl_crystal_description block
_exptl_crystal_F_000 1360
_exptl_crystal_size_max 0.12
_exptl_crystal_size_mid 0.10
_exptl_crystal_size_min 0.01
_refine_diff_density_max 1.303
_refine_diff_density_min -2.091
_refine_diff_density_rms 0.167
_refine_ls_extinction_method none
_refine_ls_goodness_of_fit_ref 1.019
_refine_ls_hydrogen_treatment mixed
_refine_ls_matrix_type full
_refine_ls_number_parameters 343
_refine_ls_number_reflns 7797
_refine_ls_number_restraints 0
_refine_ls_restrained_S_all 1.019
_refine_ls_R_factor_all 0.0758
_refine_ls_R_factor_gt 0.0450
_refine_ls_shift/su_max 0.002
_refine_ls_shift/su_mean 0.000
_refine_ls_structure_factor_coef Fsqd
_refine_ls_weighting_details 'calc w=1/[\s^2^(Fo^2^)+(0.0720P)^2^+0.6909P] where P=(Fo^2^+2Fc^2^)/3'
_refine_ls_weighting_scheme calc
_refine_ls_wR_factor_gt 0.1151
_refine_ls_wR_factor_ref 0.1301
_reflns_number_gt 5383
_reflns_number_total 7797
_reflns_threshold_expression >2sigma(I)
_cod_data_source_file c5ra19378h2.cif
_cod_data_source_block added_by_encifer
_cod_depositor_comments
;
The following automatic conversions were performed:

'_symmetry_cell_setting' value 'Monoclinic' changed to 'monoclinic'
according to
/usr/data/users/saulius/crontab/automatic-downloads/rss-feeds/RSC/lib/dictionaries/cif_core.dic
dictionary named 'cif_core.dic' version 2.4.2 from 2011-04-26.

Automatic conversion script
Id: cif_fix_values 3271 2015-04-21 07:52:19Z andrius 
;
_cod_original_cell_volume 2509.1(7)
_cod_original_sg_symbol_H-M P2(1)/c
_cod_database_code 7223071

loop_
_symmetry_equiv_pos_as_xyz
'x, y, z'
'-x, y+1/2, -z+1/2'
'-x, -y, -z'
'x, -y-1/2, z-1/2'

loop_
_atom_site_label
_atom_site_type_symbol
_atom_site_fract_x
_atom_site_fract_y
_atom_site_fract_z
_atom_site_U_iso_or_equiv
_atom_site_adp_type
_atom_site_occupancy
_atom_site_symmetry_multiplicity
_atom_site_calc_flag
_atom_site_refinement_flags
Au1 Au 1.23628(2) 0.120267(8) 0.347598(18) 0.05458(9) Uani 1 1 d .
C1 C 1.2821(5) 0.0991(2) 0.2024(4) 0.0461(9) Uani 1 1 d .
C2 C 1.2336(5) 0.0479(2) 0.1313(5) 0.0582(12) Uani 1 1 d .
C3 C 1.2689(7) 0.0315(2) 0.0395(5) 0.0664(14) Uani 1 1 d .
C4 C 1.3564(7) 0.0664(3) 0.0090(5) 0.0657(14) Uani 1 1 d .
C5 C 1.4080(6) 0.1183(2) 0.0746(5) 0.0576(12) Uani 1 1 d .
C6 C 1.3684(5) 0.1342(2) 0.1659(5) 0.0529(11) Uani 1 1 d .
C7 C 1.1911(6) 0.1369(2) 0.4892(5) 0.0563(11) Uani 1 1 d .
C8 C 1.1286(5) 0.1532(2) 0.6736(5) 0.0490(10) Uani 1 1 d .
C9 C 1.0307(5) 0.11566(19) 0.6846(5) 0.0496(11) Uani 1 1 d .
H9 H 0.9917 0.0849 0.6273 0.060 Uiso 1 1 calc R
C10 C 0.9903(5) 0.12341(17) 0.7795(5) 0.0488(10) Uani 1 1 d .
H10 H 0.9248 0.0977 0.7873 0.059 Uiso 1 1 calc R
C11 C 1.0475(5) 0.16992(19) 0.8644(4) 0.0463(9) Uani 1 1 d .
C12 C 1.1489(5) 0.2071(2) 0.8534(5) 0.0516(10) Uani 1 1 d .
H12 H 1.1896 0.2375 0.9111 0.062 Uiso 1 1 calc R
C13 C 1.1887(5) 0.1987(2) 0.7575(5) 0.0535(11) Uani 1 1 d .
H13 H 1.2555 0.2236 0.7497 0.064 Uiso 1 1 calc R
C14 C 0.8975(6) 0.1487(2) 0.9644(6) 0.0563(12) Uani 1 1 d .
H14A H 0.9222 0.1068 0.9743 0.068 Uiso 1 1 calc R
H14B H 0.8116 0.1537 0.8877 0.068 Uiso 1 1 calc R
C15 C 0.8741(6) 0.1701(2) 1.0735(5) 0.0594(12) Uani 1 1 d .
H15A H 0.9579 0.1610 1.1496 0.071 Uiso 1 1 calc R
H15B H 0.7959 0.1478 1.0761 0.071 Uiso 1 1 calc R
C16 C 0.8420(5) 0.2364(2) 1.0731(5) 0.0561(11) Uani 1 1 d .
H16A H 0.8452 0.2468 1.1539 0.067 Uiso 1 1 calc R
H16B H 0.9162 0.2586 1.0635 0.067 Uiso 1 1 calc R
C17 C 0.7006(5) 0.25586(19) 0.9719(5) 0.0513(11) Uani 1 1 d .
H17A H 0.6990 0.2486 0.8905 0.062 Uiso 1 1 calc R
H17B H 0.6258 0.2324 0.9776 0.062 Uiso 1 1 calc R
C18 C 0.7185(5) 0.36575(19) 0.9326(4) 0.0449(9) Uani 1 1 d .
C19 C 0.6880(5) 0.41938(19) 0.9766(4) 0.0460(9) Uani 1 1 d .
C20 C 0.6259(4) 0.4043(2) 1.0606(4) 0.0446(9) Uani 1 1 d .
C21 C 0.6183(4) 0.34200(19) 1.0612(4) 0.0433(9) Uani 1 1 d .
C22 C 0.5637(5) 0.3125(2) 1.1340(5) 0.0557(11) Uani 1 1 d .
H22 H 0.5569 0.2712 1.1332 0.067 Uiso 1 1 calc R
C23 C 0.5197(6) 0.3472(3) 1.2081(5) 0.0678(15) Uani 1 1 d .
H23 H 0.4851 0.3286 1.2595 0.081 Uiso 1 1 calc R
C24 C 0.5261(6) 0.4083(3) 1.2072(5) 0.0703(16) Uani 1 1 d .
H24 H 0.4953 0.4303 1.2573 0.084 Uiso 1 1 calc R
C25 C 0.5774(5) 0.4371(2) 1.1331(5) 0.0597(13) Uani 1 1 d .
H25 H 0.5796 0.4784 1.1317 0.072 Uiso 1 1 calc R
C26 C 0.7856(7) 0.3643(3) 0.8528(5) 0.0624(13) Uani 1 1 d .
H26 H 0.8053 0.3285 0.8241 0.075 Uiso 1 1 calc R
C27 C 0.8214(7) 0.4184(3) 0.8184(6) 0.0762(17) Uani 1 1 d .
H27 H 0.8664 0.4192 0.7656 0.091 Uiso 1 1 calc R
C28 C 0.7911(7) 0.4714(3) 0.8615(6) 0.0772(17) Uani 1 1 d .
H28 H 0.8150 0.5071 0.8357 0.093 Uiso 1 1 calc R
C29 C 0.7274(6) 0.4729(2) 0.9404(5) 0.0604(13) Uani 1 1 d .
H29 H 0.7104 0.5090 0.9699 0.072 Uiso 1 1 calc R
F1 F 1.1467(4) 0.01158(15) 0.1576(3) 0.0834(10) Uani 1 1 d .
F2 F 1.2197(6) -0.01949(18) -0.0253(4) 0.1115(16) Uani 1 1 d .
F3 F 1.3925(5) 0.05065(18) -0.0834(4) 0.1022(13) Uani 1 1 d .
F4 F 1.4910(4) 0.15378(17) 0.0431(4) 0.0889(11) Uani 1 1 d .
F5 F 1.4170(4) 0.18692(13) 0.2241(3) 0.0736(9) Uani 1 1 d .
N1 N 1.1635(5) 0.14530(19) 0.5721(4) 0.0565(10) Uani 1 1 d .
N2 N 0.6736(4) 0.31890(15) 0.9827(4) 0.0461(8) Uani 1 1 d .
O1 O 1.0111(4) 0.18295(14) 0.9580(3) 0.0576(8) Uani 1 1 d .

loop_
_atom_site_aniso_label
_atom_site_aniso_U_11
_atom_site_aniso_U_22
_atom_site_aniso_U_33
_atom_site_aniso_U_23
_atom_site_aniso_U_13
_atom_site_aniso_U_12
Au1 0.05542(14) 0.05840(13) 0.05067(13) 0.00516(8) 0.02353(10) 0.00571(8)
C1 0.039(2) 0.050(2) 0.044(2) 0.009(2) 0.0134(18) 0.0057(18)
C2 0.056(3) 0.059(3) 0.058(3) 0.009(2) 0.022(2) -0.012(2)
C3 0.087(4) 0.058(3) 0.056(3) -0.009(2) 0.032(3) -0.018(3)
C4 0.083(4) 0.070(3) 0.053(3) 0.005(2) 0.037(3) -0.006(3)
C5 0.060(3) 0.060(3) 0.055(3) 0.013(2) 0.026(3) -0.001(2)
C6 0.046(3) 0.052(2) 0.053(3) 0.002(2) 0.014(2) -0.0057(19)
C7 0.055(3) 0.056(3) 0.057(3) 0.004(2) 0.024(2) 0.003(2)
C8 0.042(2) 0.052(3) 0.055(3) 0.003(2) 0.023(2) 0.0094(18)
C9 0.043(2) 0.043(2) 0.059(3) -0.0059(19) 0.019(2) 0.0012(17)
C10 0.045(2) 0.040(2) 0.062(3) 0.0006(18) 0.024(2) -0.0010(17)
C11 0.044(2) 0.043(2) 0.054(3) 0.0029(18) 0.022(2) 0.0025(17)
C12 0.051(3) 0.045(2) 0.059(3) -0.0050(19) 0.024(2) -0.0051(18)
C13 0.046(2) 0.051(2) 0.068(3) 0.000(2) 0.028(2) -0.0073(19)
C14 0.058(3) 0.046(3) 0.075(3) 0.005(2) 0.037(3) 0.001(2)
C15 0.059(3) 0.058(3) 0.062(3) 0.010(2) 0.027(3) 0.007(2)
C16 0.058(3) 0.051(3) 0.061(3) -0.006(2) 0.027(3) -0.004(2)
C17 0.059(3) 0.037(2) 0.050(3) -0.0080(18) 0.017(2) -0.0102(18)
C18 0.048(2) 0.044(2) 0.038(2) 0.0020(17) 0.0134(19) -0.0005(17)
C19 0.040(2) 0.043(2) 0.046(2) 0.0020(17) 0.0097(19) 0.0038(16)
C20 0.037(2) 0.048(2) 0.043(2) 0.0005(18) 0.0112(18) 0.0057(17)
C21 0.034(2) 0.051(2) 0.036(2) 0.0038(17) 0.0078(17) 0.0043(16)
C22 0.040(2) 0.066(3) 0.055(3) 0.013(2) 0.016(2) 0.002(2)
C23 0.041(3) 0.109(5) 0.053(3) 0.019(3) 0.020(2) 0.015(3)
C24 0.053(3) 0.105(5) 0.053(3) 0.000(3) 0.022(3) 0.027(3)
C25 0.047(3) 0.068(3) 0.058(3) -0.005(2) 0.018(2) 0.018(2)
C26 0.080(4) 0.059(3) 0.052(3) -0.005(2) 0.031(3) -0.003(3)
C27 0.097(5) 0.084(4) 0.062(3) 0.012(3) 0.048(3) -0.007(3)
C28 0.085(4) 0.058(3) 0.086(4) 0.018(3) 0.035(4) -0.008(3)
C29 0.062(3) 0.042(2) 0.072(3) 0.008(2) 0.024(3) 0.003(2)
F1 0.100(3) 0.076(2) 0.089(2) -0.0054(18) 0.055(2) -0.0344(19)
F2 0.171(4) 0.079(2) 0.110(3) -0.042(2) 0.084(3) -0.049(3)
F3 0.149(4) 0.103(3) 0.092(3) -0.017(2) 0.088(3) -0.018(3)
F4 0.094(3) 0.088(3) 0.105(3) 0.007(2) 0.061(2) -0.025(2)
F5 0.079(2) 0.0583(17) 0.079(2) -0.0103(15) 0.0305(18) -0.0178(15)
N1 0.050(2) 0.059(2) 0.058(3) 0.003(2) 0.022(2) 0.0091(19)
N2 0.055(2) 0.0397(17) 0.044(2) -0.0036(15) 0.0225(17) -0.0035(15)
O1 0.064(2) 0.0534(18) 0.066(2) -0.0068(15) 0.0372(18) -0.0099(15)

loop_
_atom_type_symbol
_atom_type_description
_atom_type_scat_dispersion_real
_atom_type_scat_dispersion_imag
_atom_type_scat_source
C C 0.0033 0.0016 'International Tables Vol C Tables 4.2.6.8 and 6.1.1.4'
H H 0.0000 0.0000 'International Tables Vol C Tables 4.2.6.8 and 6.1.1.4'
N N 0.0061 0.0033 'International Tables Vol C Tables 4.2.6.8 and 6.1.1.4'
O O 0.0106 0.0060 'International Tables Vol C Tables 4.2.6.8 and 6.1.1.4'
F F 0.0171 0.0103 'International Tables Vol C Tables 4.2.6.8 and 6.1.1.4'
Au Au -2.0133 8.8022 'International Tables Vol C Tables 4.2.6.8 and 6.1.1.4'

loop_
_geom_angle_atom_site_label_1
_geom_angle_atom_site_label_2
_geom_angle_atom_site_label_3
_geom_angle
C7 Au1 C1 177.38(19)
C2 C1 C6 113.4(4)
C2 C1 Au1 123.4(3)
C6 C1 Au1 123.2(4)
C3 C2 F1 117.7(5)
C3 C2 C1 124.4(4)
F1 C2 C1 117.9(5)
C2 C3 F2 121.6(5)
C2 C3 C4 120.3(5)
F2 C3 C4 118.2(5)
F3 C4 C3 121.1(5)
F3 C4 C5 120.1(5)
C3 C4 C5 118.8(5)
F4 C5 C6 121.2(5)
F4 C5 C4 119.3(5)
C6 C5 C4 119.4(5)
F5 C6 C5 117.2(4)
F5 C6 C1 119.1(5)
C5 C6 C1 123.7(5)
N1 C7 Au1 178.5(5)
C13 C8 C9 121.0(4)
C13 C8 N1 120.2(4)
C9 C8 N1 118.7(4)
C10 C9 C8 120.3(4)
C10 C9 H9 119.9
C8 C9 H9 119.9
C9 C10 C11 119.8(4)
C9 C10 H10 120.1
C11 C10 H10 120.1
O1 C11 C10 124.7(4)
O1 C11 C12 116.1(4)
C10 C11 C12 119.3(4)
C13 C12 C11 120.3(4)
C13 C12 H12 119.9
C11 C12 H12 119.9
C8 C13 C12 119.3(4)
C8 C13 H13 120.4
C12 C13 H13 120.4
O1 C14 C15 108.6(4)
O1 C14 H14A 110.0
C15 C14 H14A 110.0
O1 C14 H14B 110.0
C15 C14 H14B 110.0
H14A C14 H14B 108.3
C14 C15 C16 115.4(4)
C14 C15 H15A 108.4
C16 C15 H15A 108.4
C14 C15 H15B 108.4
C16 C15 H15B 108.4
H15A C15 H15B 107.5
C17 C16 C15 115.0(4)
C17 C16 H16A 108.5
C15 C16 H16A 108.5
C17 C16 H16B 108.5
C15 C16 H16B 108.5
H16A C16 H16B 107.5
N2 C17 C16 111.8(4)
N2 C17 H17A 109.3
C16 C17 H17A 109.3
N2 C17 H17B 109.3
C16 C17 H17B 109.3
H17A C17 H17B 107.9
N2 C18 C26 129.2(4)
N2 C18 C19 108.7(4)
C26 C18 C19 122.1(4)
C29 C19 C18 118.8(5)
C29 C19 C20 133.9(5)
C18 C19 C20 107.2(4)
C25 C20 C21 119.4(4)
C25 C20 C19 134.2(5)
C21 C20 C19 106.4(4)
N2 C21 C22 129.5(4)
N2 C21 C20 109.2(4)
C22 C21 C20 121.3(4)
C21 C22 C23 117.2(5)
C21 C22 H22 121.4
C23 C22 H22 121.4
C24 C23 C22 121.7(5)
C24 C23 H23 119.2
C22 C23 H23 119.2
C25 C24 C23 120.6(5)
C25 C24 H24 119.7
C23 C24 H24 119.7
C24 C25 C20 119.7(5)
C24 C25 H25 120.2
C20 C25 H25 120.2
C27 C26 C18 117.1(5)
C27 C26 H26 121.4
C18 C26 H26 121.4
C26 C27 C28 120.9(6)
C26 C27 H27 119.6
C28 C27 H27 119.6
C29 C28 C27 122.0(5)
C29 C28 H28 119.0
C27 C28 H28 119.0
C28 C29 C19 119.1(5)
C28 C29 H29 120.5
C19 C29 H29 120.5
C7 N1 C8 177.7(5)
C18 N2 C21 108.5(4)
C18 N2 C17 125.8(4)
C21 N2 C17 125.0(4)
C11 O1 C14 117.2(4)

loop_
_geom_bond_atom_site_label_1
_geom_bond_atom_site_label_2
_geom_bond_distance
Au1 C7 1.961(6)
Au1 C1 2.028(5)
C1 C2 1.385(7)
C1 C6 1.400(7)
C2 C3 1.340(7)
C2 F1 1.354(5)
C3 F2 1.351(6)
C3 C4 1.367(7)
C4 F3 1.348(6)
C4 C5 1.377(8)
C5 F4 1.344(6)
C5 C6 1.359(8)
C6 F5 1.355(6)
C7 N1 1.151(7)
C8 C13 1.375(7)
C8 C9 1.375(7)
C8 N1 1.408(6)
C9 C10 1.371(7)
C9 H9 0.9300
C10 C11 1.393(6)
C10 H10 0.9300
C11 O1 1.348(5)
C11 C12 1.398(6)
C12 C13 1.379(6)
C12 H12 0.9300
C13 H13 0.9300
C14 O1 1.444(6)
C14 C15 1.492(7)
C14 H14A 0.9700
C14 H14B 0.9700
C15 C16 1.528(7)
C15 H15A 0.9700
C15 H15B 0.9700
C16 C17 1.512(7)
C16 H16A 0.9700
C16 H16B 0.9700
C17 N2 1.461(5)
C17 H17A 0.9700
C17 H17B 0.9700
C18 N2 1.386(6)
C18 C26 1.397(7)
C18 C19 1.403(6)
C19 C29 1.397(6)
C19 C20 1.441(6)
C20 C25 1.381(6)
C20 C21 1.403(7)
C21 N2 1.388(6)
C21 C22 1.389(6)
C22 C23 1.392(8)
C22 H22 0.9300
C23 C24 1.375(11)
C23 H23 0.9300
C24 C25 1.370(8)
C24 H24 0.9300
C25 H25 0.9300
C26 C27 1.385(8)
C26 H26 0.9300
C27 C28 1.386(9)
C27 H27 0.9300
C28 C29 1.360(8)
C28 H28 0.9300
C29 H29 0.9300

loop_
_geom_torsion_atom_site_label_1
_geom_torsion_atom_site_label_2
_geom_torsion_atom_site_label_3
_geom_torsion_atom_site_label_4
_geom_torsion
C7 Au1 C1 C2 28(4)
C7 Au1 C1 C6 -151(4)
C6 C1 C2 C3 2.6(8)
Au1 C1 C2 C3 -176.2(5)
C6 C1 C2 F1 -178.6(4)
Au1 C1 C2 F1 2.6(7)
F1 C2 C3 F2 0.2(9)
C1 C2 C3 F2 179.0(6)
F1 C2 C3 C4 -179.9(5)
C1 C2 C3 C4 -1.1(9)
C2 C3 C4 F3 -179.7(6)
F2 C3 C4 F3 0.2(10)
C2 C3 C4 C5 0.4(9)
F2 C3 C4 C5 -179.7(6)
F3 C4 C5 F4 1.9(9)
C3 C4 C5 F4 -178.2(5)
F3 C4 C5 C6 178.7(5)
C3 C4 C5 C6 -1.4(9)
F4 C5 C6 F5 -0.5(8)
C4 C5 C6 F5 -177.2(5)
F4 C5 C6 C1 179.9(5)
C4 C5 C6 C1 3.2(9)
C2 C1 C6 F5 176.8(4)
Au1 C1 C6 F5 -4.5(7)
C2 C1 C6 C5 -3.6(7)
Au1 C1 C6 C5 175.1(4)
C1 Au1 C7 N1 -16(22)
C13 C8 C9 C10 0.5(7)
N1 C8 C9 C10 -177.6(4)
C8 C9 C10 C11 0.7(7)
C9 C10 C11 O1 177.3(4)
C9 C10 C11 C12 -1.9(7)
O1 C11 C12 C13 -177.4(4)
C10 C11 C12 C13 1.8(7)
C9 C8 C13 C12 -0.6(7)
N1 C8 C13 C12 177.5(4)
C11 C12 C13 C8 -0.6(7)
O1 C14 C15 C16 56.5(6)
C14 C15 C16 C17 68.2(6)
C15 C16 C17 N2 176.2(4)
N2 C18 C19 C29 178.4(4)
C26 C18 C19 C29 -0.7(7)
N2 C18 C19 C20 2.0(5)
C26 C18 C19 C20 -177.2(5)
C29 C19 C20 C25 2.9(9)
C18 C19 C20 C25 178.6(5)
C29 C19 C20 C21 -177.2(5)
C18 C19 C20 C21 -1.5(5)
C25 C20 C21 N2 -179.6(4)
C19 C20 C21 N2 0.5(4)
C25 C20 C21 C22 -0.4(6)
C19 C20 C21 C22 179.6(4)
N2 C21 C22 C23 177.7(5)
C20 C21 C22 C23 -1.3(7)
C21 C22 C23 C24 1.7(7)
C22 C23 C24 C25 -0.4(8)
C23 C24 C25 C20 -1.3(8)
C21 C20 C25 C24 1.7(7)
C19 C20 C25 C24 -178.3(5)
N2 C18 C26 C27 -178.9(5)
C19 C18 C26 C27 0.0(8)
C18 C26 C27 C28 -0.2(9)
C26 C27 C28 C29 1.0(10)
C27 C28 C29 C19 -1.7(9)
C18 C19 C29 C28 1.5(7)
C20 C19 C29 C28 176.8(5)
Au1 C7 N1 C8 9(30)
C13 C8 N1 C7 152(13)
C9 C8 N1 C7 -30(13)
C26 C18 N2 C21 177.4(5)
C19 C18 N2 C21 -1.7(5)
C26 C18 N2 C17 6.7(8)
C19 C18 N2 C17 -172.4(4)
C22 C21 N2 C18 -178.4(5)
C20 C21 N2 C18 0.7(5)
C22 C21 N2 C17 -7.6(7)
C20 C21 N2 C17 171.5(4)
C16 C17 N2 C18 85.8(6)
C16 C17 N2 C21 -83.4(5)
C10 C11 O1 C14 -4.6(7)
C12 C11 O1 C14 174.5(4)
C15 C14 O1 C11 -179.9(4)
